data_2212420
loop_
_publ_author_name
'Ke-Zhong Deng'
'Wen-Yuan Gao'
'Ying Xiong'
'Hai-Xia Chen'
'Shu-Jun Wang'

_publ_section_title
;
 5-(2,3-Dihydroxy-3-methylbutoxy)-7<i>H</i>-furo[3,2-<i>g</i>]chromen-7-one
;
_journal_coeditor_code XU2189
_journal_issue 2
_journal_name_full 'Acta Crystallographica Section E'
_journal_page_first o815
_journal_page_last o816
_journal_paper_doi 10.1107/S1600536807002358
_journal_volume 63
_journal_year 2007
_chemical_formula_iupac 'C16 H16 O6'
_chemical_formula_moiety 'C16 H16 O6'
_chemical_formula_sum 'C16 H16 O6'
_chemical_formula_weight 304.29
_chemical_melting_point 409.5(5)
_chemical_name_common 'oxypeucedanin hydrate'
_chemical_name_systematic
;
5-(2,3-Dihydroxy-3-methylbutoxy)-7H-furo[3,2-g]chromen-7-one
;
_space_group_IT_number 14
_symmetry_cell_setting monoclinic
_symmetry_space_group_name_Hall '-P 2ybc'
_symmetry_space_group_name_H-M 'P 1 21/c 1'
_atom_sites_solution_hydrogens geom
_atom_sites_solution_primary direct
_atom_sites_solution_secondary difmap
_cell_angle_alpha 90.00
_cell_angle_beta 98.824(4)
_cell_angle_gamma 90.00
_cell_formula_units_Z 4
_cell_length_a 9.1301(19)
_cell_length_b 10.015(2)
_cell_length_c 16.003(3)
_cell_measurement_reflns_used 1613
_cell_measurement_temperature 293(2)
_cell_measurement_theta_max 23.2
_cell_measurement_theta_min 2.4
_cell_volume 1446.0(5)
_computing_cell_refinement 'SAINT (Bruker, 1997)'
_computing_data_collection 'SMART (Bruker, 1997)'
_computing_data_reduction SAINT
_computing_molecular_graphics 'SHELXTL (Bruker, 1997)'
_computing_publication_material SHELXTL
_computing_structure_refinement 'SHELXL97 (Sheldrick, 1997)'
_computing_structure_solution 'SHELXS97 (Sheldrick, 1997)'
_diffrn_ambient_temperature 293(2)
_diffrn_measured_fraction_theta_full 1.00
_diffrn_measured_fraction_theta_max 1.00
_diffrn_measurement_device_type 'Bruker SMART CCD area-detector'
_diffrn_measurement_method '\f and \w'
_diffrn_radiation_monochromator graphite
_diffrn_radiation_source 'fine-focus sealed tube'
_diffrn_radiation_type MoK\a
_diffrn_radiation_wavelength 0.71073
_diffrn_reflns_av_R_equivalents 0.036
_diffrn_reflns_av_sigmaI/netI 0.044
_diffrn_reflns_limit_h_max 5
_diffrn_reflns_limit_h_min -10
_diffrn_reflns_limit_k_max 10
_diffrn_reflns_limit_k_min -11
_diffrn_reflns_limit_l_max 18
_diffrn_reflns_limit_l_min -19
_diffrn_reflns_number 7192
_diffrn_reflns_theta_full 25.0
_diffrn_reflns_theta_max 25.0
_diffrn_reflns_theta_min 2.2
_diffrn_standards_number 0
_exptl_absorpt_coefficient_mu 0.108
_exptl_absorpt_correction_type none
_exptl_crystal_colour colourless
_exptl_crystal_density_diffrn 1.398
_exptl_crystal_density_method 'not measured'
_exptl_crystal_description block
_exptl_crystal_F_000 640
_exptl_crystal_size_max 0.24
_exptl_crystal_size_mid 0.22
_exptl_crystal_size_min 0.20
_refine_diff_density_max 0.14
_refine_diff_density_min -0.16
_refine_ls_extinction_method none
_refine_ls_goodness_of_fit_ref 1.010
_refine_ls_hydrogen_treatment constr
_refine_ls_matrix_type full
_refine_ls_number_parameters 210
_refine_ls_number_reflns 2549
_refine_ls_number_restraints 0
_refine_ls_restrained_S_all 1.010
_refine_ls_R_factor_all 0.086
_refine_ls_R_factor_gt 0.043
_refine_ls_shift/su_max 0.001
_refine_ls_shift/su_mean 0.000
_refine_ls_structure_factor_coef Fsqd
_refine_ls_weighting_details 'calc w=1/[\s^2^(Fo^2^)+(0.0468P)^2^+0.2072P] where P=(Fo^2^+2Fc^2^)/3'
_refine_ls_weighting_scheme calc
_refine_ls_wR_factor_gt 0.094
_refine_ls_wR_factor_ref 0.113
_reflns_number_gt 1511
_reflns_number_total 2549
_reflns_threshold_expression I>2\s(I)
_cod_data_source_file xu2189.cif
_cod_data_source_block I
_cod_depositor_comments
;
The following automatic conversions were performed:
'_symmetry_cell_setting' value 'Monoclinic' changed to 'monoclinic'
according to '/home/saulius/struct/CIF-dictionaries/cif_core.dic'
dictionary named 'cif_core.dic' version 2.4.1 from 2010-06-29.

Automatic conversion script
Id: cif_fix_enum 1527 2010-12-29 10:47:43Z saulius 

The following automatic conversions were performed:

'_chemical_melting_point' value '409-410' was changed to '409.5(5)' -
the average value was taken and precision was estimated.

Automatic conversion script
Id: cif_fix_values 1646 2011-03-28 12:23:43Z adriana 

The following automatic conversions were performed:

'_chemical_melting_point' value '409-410' was changed to '409.5(5)' -
the average value was taken and precision was
estimated.

'_symmetry_cell_setting' value 'Monoclinic' changed to
'monoclinic' according to
/home/saulius/struct/CIF-dictionaries/cif_core.dic dictionary named
'cif_core.dic' version 2.4.1 from 2010-06-29.

Automatic conversion script
Id: cif_fix_values 1715 2011-07-08 13:25:40Z adriana 
;
_cod_original_cell_volume 1445.9(5)
_cod_original_sg_symbol_H-M 'P 21/c'
_cod_database_code 2212420
_cod_database_fobs_code 2212420

loop_
_symmetry_equiv_pos_as_xyz
'x, y, z'
'-x, y+1/2, -z+1/2'
'-x, -y, -z'
'x, -y-1/2, z-1/2'

loop_
_atom_site_type_symbol
_atom_site_label
_atom_site_fract_x
_atom_site_fract_y
_atom_site_fract_z
_atom_site_U_iso_or_equiv
_atom_site_adp_type
_atom_site_calc_flag
_atom_site_refinement_flags
_atom_site_occupancy
_atom_site_disorder_assembly
_atom_site_disorder_group
O O1 1.07560(19) 0.86876(18) 0.98538(12) 0.0743(5) Uani d . 1 . .
O O2 0.90741(18) 0.53830(18) 1.16131(9) 0.0615(5) Uani d . 1 . .
O O3 0.8358(2) 0.3865(2) 1.24520(10) 0.0853(6) Uani d . 1 . .
O O4 0.71683(18) 0.55393(16) 0.86943(9) 0.0654(5) Uani d . 1 B .
O O6 0.40394(18) 0.71393(15) 0.68192(9) 0.0647(5) Uani d . 1 B .
H H6A 0.3359 0.6710 0.7030 0.097 Uiso d R 1 . .
C C1 1.0378(3) 0.8939(3) 0.90062(18) 0.0739(8) Uani d . 1 . .
H H1 1.0796 0.9618 0.8724 0.089 Uiso calc R 1 . .
C C2 0.9357(3) 0.8110(2) 0.86331(15) 0.0593(6) Uani d . 1 . .
H H2 0.8947 0.8104 0.8064 0.071 Uiso calc R 1 . .
C C3 0.8998(2) 0.7215(2) 0.92808(12) 0.0453(5) Uani d . 1 . .
C C4 0.8084(2) 0.6118(2) 0.93395(12) 0.0443(5) Uani d . 1 . .
C C5 0.8097(2) 0.5493(2) 1.01266(12) 0.0422(5) Uani d . 1 . .
C C6 0.7200(2) 0.4366(2) 1.02521(14) 0.0552(6) Uani d . 1 . .
H H6 0.6571 0.4010 0.9794 0.066 Uiso calc R 1 . .
C C7 0.7247(3) 0.3812(3) 1.10162(14) 0.0628(7) Uani d . 1 . .
H H7 0.6636 0.3088 1.1080 0.075 Uiso calc R 1 . .
C C8 0.8214(3) 0.4306(3) 1.17347(14) 0.0636(7) Uani d . 1 . .
C C9 0.9047(2) 0.5986(2) 1.08341(12) 0.0473(6) Uani d . 1 . .
C C10 0.9962(3) 0.7061(3) 1.08029(14) 0.0576(6) Uani d . 1 . .
H H10 1.0576 0.7383 1.1278 0.069 Uiso calc R 1 . .
C C11 0.9904(2) 0.7625(2) 1.00207(15) 0.0521(6) Uani d . 1 . .
C C12 0.6767(3) 0.6241(2) 0.79234(13) 0.0556(6) Uani d . 1 . .
H H12A 0.7643 0.6441 0.7671 0.067 Uiso calc R 1 A 1
H H12B 0.6285 0.7076 0.8025 0.067 Uiso calc R 1 A 1
C C13 0.5727(2) 0.5372(2) 0.73406(12) 0.0421(5) Uani d P 1 B 1
H H13A 0.4949 0.5066 0.7655 0.050 Uiso calc PR 0.60 B 1
O O5A 0.6420(3) 0.4251(3) 0.70826(15) 0.0664(8) Uani d P 0.60 B 1
H H5A 0.6374 0.3629 0.7442 0.100 Uiso d PR 0.60 B 1
H H13B 0.6335 0.4672 0.7137 0.050 Uiso calc PR 0.40 B 2
O O5B 0.4675(4) 0.4724(4) 0.7739(2) 0.0535(10) Uani d P 0.40 B 2
H H5B 0.5040 0.3909 0.7918 0.080 Uiso d PR 0.40 B 2
C C14 0.4968(2) 0.6119(2) 0.65559(12) 0.0417(5) Uani d . 1 . .
C C15 0.6070(3) 0.6834(3) 0.60991(14) 0.0680(7) Uani d . 1 B .
H H15A 0.5559 0.7230 0.5590 0.102 Uiso calc R 1 . .
H H15B 0.6791 0.6208 0.5960 0.102 Uiso calc R 1 . .
H H15C 0.6559 0.7520 0.6458 0.102 Uiso calc R 1 . .
C C16 0.4017(3) 0.5165(2) 0.59720(13) 0.0609(7) Uani d . 1 B .
H H16A 0.3290 0.4765 0.6268 0.091 Uiso calc R 1 . .
H H16B 0.4631 0.4479 0.5789 0.091 Uiso calc R 1 . .
H H16C 0.3527 0.5644 0.5489 0.091 Uiso calc R 1 . .

loop_
_atom_site_aniso_label
_atom_site_aniso_U_11
_atom_site_aniso_U_22
_atom_site_aniso_U_33
_atom_site_aniso_U_12
_atom_site_aniso_U_13
_atom_site_aniso_U_23
O1 0.0656(12) 0.0629(12) 0.0891(14) -0.0175(9) -0.0053(10) -0.0114(10)
O2 0.0621(11) 0.0856(14) 0.0354(9) 0.0080(9) 0.0028(7) -0.0058(8)
O3 0.0903(14) 0.1249(17) 0.0419(10) 0.0215(12) 0.0140(9) 0.0182(11)
O4 0.0843(12) 0.0616(11) 0.0409(9) -0.0241(8) -0.0200(8) 0.0084(8)
O6 0.0721(12) 0.0523(11) 0.0672(11) 0.0164(8) 0.0025(8) -0.0055(8)
C1 0.0718(19) 0.0642(19) 0.083(2) -0.0153(15) 0.0028(15) 0.0091(16)
C2 0.0581(16) 0.0548(16) 0.0629(15) -0.0081(13) 0.0027(12) 0.0025(13)
C3 0.0419(13) 0.0460(14) 0.0457(13) 0.0031(10) -0.0001(10) -0.0048(11)
C4 0.0426(13) 0.0498(14) 0.0372(12) -0.0010(11) -0.0046(9) -0.0063(11)
C5 0.0382(12) 0.0502(14) 0.0362(12) 0.0037(10) -0.0001(9) -0.0053(10)
C6 0.0510(15) 0.0676(17) 0.0447(13) -0.0035(12) -0.0003(11) 0.0018(12)
C7 0.0601(16) 0.0770(18) 0.0521(15) -0.0010(13) 0.0110(12) 0.0099(14)
C8 0.0595(17) 0.091(2) 0.0409(15) 0.0249(15) 0.0114(12) 0.0062(14)
C9 0.0455(14) 0.0617(16) 0.0339(12) 0.0145(12) 0.0033(10) -0.0095(11)
C10 0.0510(15) 0.0660(17) 0.0511(15) 0.0027(13) -0.0075(11) -0.0216(13)
C11 0.0466(14) 0.0466(14) 0.0604(16) -0.0008(11) 0.0000(11) -0.0123(12)
C12 0.0616(16) 0.0534(15) 0.0460(13) -0.0079(12) -0.0104(11) 0.0056(12)
C13 0.0447(13) 0.0400(13) 0.0403(12) -0.0022(10) 0.0027(10) -0.0005(10)
O5A 0.091(2) 0.0512(18) 0.0545(16) 0.0218(15) 0.0045(14) 0.0027(14)
O5B 0.048(2) 0.057(3) 0.054(2) -0.0023(18) 0.0054(18) 0.0180(19)
C14 0.0417(12) 0.0409(13) 0.0413(11) 0.0003(10) 0.0025(9) -0.0019(10)
C15 0.0654(17) 0.0798(19) 0.0565(15) -0.0125(14) 0.0018(12) 0.0208(13)
C16 0.0627(17) 0.0669(17) 0.0480(14) -0.0059(12) -0.0076(11) -0.0072(12)

loop_
_atom_type_symbol
_atom_type_description
_atom_type_scat_dispersion_real
_atom_type_scat_dispersion_imag
_atom_type_scat_source
C C 0.0033 0.0016 'International Tables Vol C Tables 4.2.6.8 and 6.1.1.4'
H H 0.0000 0.0000 'International Tables Vol C Tables 4.2.6.8 and 6.1.1.4'
O O 0.0106 0.0060 'International Tables Vol C Tables 4.2.6.8 and 6.1.1.4'

loop_
_geom_angle_atom_site_label_1
_geom_angle_atom_site_label_2
_geom_angle_atom_site_label_3
_geom_angle
C11 O1 C1 105.76(18)
C8 O2 C9 122.86(18)
C4 O4 C12 119.84(17)
C14 O6 H6A 104.7
C2 C1 O1 112.7(2)
C2 C1 H1 123.7
O1 C1 H1 123.7
C1 C2 C3 106.7(2)
C1 C2 H2 126.7
C3 C2 H2 126.7
C4 C3 C11 117.2(2)
C4 C3 C2 137.9(2)
C11 C3 C2 104.8(2)
O4 C4 C3 126.34(19)
O4 C4 C5 114.32(19)
C3 C4 C5 119.31(18)
C4 C5 C9 119.0(2)
C4 C5 C6 123.54(18)
C9 C5 C6 117.47(19)
C7 C6 C5 121.2(2)
C7 C6 H6 119.4
C5 C6 H6 119.4
C6 C7 C8 121.5(3)
C6 C7 H7 119.3
C8 C7 H7 119.3
O3 C8 O2 116.0(2)
O3 C8 C7 126.7(3)
O2 C8 C7 117.2(2)
C10 C9 O2 116.76(19)
C10 C9 C5 123.5(2)
O2 C9 C5 119.7(2)
C11 C10 C9 114.9(2)
C11 C10 H10 122.6
C9 C10 H10 122.6
C10 C11 O1 123.8(2)
C10 C11 C3 126.1(2)
O1 C11 C3 110.1(2)
O4 C12 C13 107.87(17)
O4 C12 H12A 110.1
C13 C12 H12A 110.1
O4 C12 H12B 110.1
C13 C12 H12B 110.1
H12A C12 H12B 108.4
O5A C13 C12 112.4(2)
O5B C13 C12 113.6(2)
O5A C13 C14 108.78(17)
O5B C13 C14 110.2(2)
C12 C13 C14 112.86(17)
O5A C13 H13A 107.5
O5B C13 H13B 106.53
C12 C13 H13A 107.5
C12 C13 H13B 106.52
C14 C13 H13A 107.5
C14 C13 H13B 106.53
C13 O5A H5A 108.6
C13 O5B H5B 108.47
O6 C14 C15 105.80(18)
O6 C14 C16 108.85(17)
C15 C14 C16 111.22(18)
O6 C14 C13 108.73(15)
C15 C14 C13 112.12(17)
C16 C14 C13 109.97(17)
C14 C15 H15A 109.5
C14 C15 H15B 109.5
H15A C15 H15B 109.5
C14 C15 H15C 109.5
H15A C15 H15C 109.5
H15B C15 H15C 109.5
C14 C16 H16A 109.5
C14 C16 H16B 109.5
H16A C16 H16B 109.5
C14 C16 H16C 109.5
H16A C16 H16C 109.5
H16B C16 H16C 109.5

loop_
_geom_bond_atom_site_label_1
_geom_bond_atom_site_label_2
_geom_bond_distance
O1 C11 1.368(3)
O1 C1 1.371(3)
O2 C8 1.366(3)
O2 C9 1.382(2)
O3 C8 1.218(2)
O4 C4 1.355(2)
O4 C12 1.419(2)
O6 C14 1.432(2)
O6 H6A 0.8654
C1 C2 1.321(3)
C1 H1 0.9300
C2 C3 1.445(3)
C2 H2 0.9300
C3 C4 1.392(3)
C3 C11 1.398(3)
C4 C5 1.405(3)
C5 C9 1.406(3)
C5 C6 1.426(3)
C6 C7 1.338(3)
C6 H6 0.9300
C7 C8 1.426(3)
C7 H7 0.9300
C9 C10 1.368(3)
C10 C11 1.367(3)
C10 H10 0.9300
C12 C13 1.503(3)
C12 H12A 0.9700
C12 H12B 0.9700
C13 O5A 1.382(3)
C13 O5B 1.392(3)
C13 C14 1.533(3)
C13 H13A 0.9800
C13 H13B 0.9800
O5A H5A 0.8539
O5B H5B 0.9109
C14 C15 1.512(3)
C14 C16 1.514(3)
C15 H15A 0.9600
C15 H15B 0.9600
C15 H15C 0.9600
C16 H16A 0.9600
C16 H16B 0.9600
C16 H16C 0.9600

loop_
_geom_hbond_atom_site_label_D
_geom_hbond_atom_site_label_H
_geom_hbond_atom_site_label_A
_geom_hbond_site_symmetry_A
_geom_hbond_distance_DH
_geom_hbond_distance_HA
_geom_hbond_distance_DA
_geom_hbond_angle_DHA
_geom_hbond_publ_flag
O5A H5A O6 2_646 0.85 1.98 2.822(3) 171 y
O6 H6A O3 3_667 0.87 1.97 2.819(3) 167 y
C10 H10 O3 2_757 0.93 2.58 3.479(3) 162 y
